data_2223964
loop_
_publ_author_name
'Santos, A. C.'
'Ramos Silva, M.'
'Monsanto, P. V.'
'Matos Beja, A.'
'Sobral, A. J. F. N.'

_publ_section_title
;
 1,5-Bis(2,5-dimethyl-1<i>H</i>-pyrrol-1-yl)naphthalene
;
_journal_coeditor_code PK2188
_journal_issue 11
_journal_name_full 'Acta Crystallographica Section E'
_journal_page_first o2618
_journal_paper_doi 10.1107/S1600536809038999
_journal_volume 65
_journal_year 2009
_chemical_formula_iupac 'C22 H22 N2'
_chemical_formula_moiety 'C22 H22 N2'
_chemical_formula_sum 'C22 H22 N2'
_chemical_formula_weight 314.42
_chemical_name_systematic
;
1,5-Bis(2,5-dimethyl-1<i>H</i>-pyrrol-1-yl)naphthalene
;
_space_group_IT_number 14
_symmetry_cell_setting monoclinic
_symmetry_space_group_name_Hall '-P 2ybc'
_symmetry_space_group_name_H-M 'P 1 21/c 1'
_atom_sites_solution_hydrogens geom
_atom_sites_solution_primary direct
_atom_sites_solution_secondary difmap
_audit_creation_method SHELXL-97
_cell_angle_alpha 90.00
_cell_angle_beta 101.4721(16)
_cell_angle_gamma 90.00
_cell_formula_units_Z 2
_cell_length_a 8.7562(3)
_cell_length_b 7.2806(2)
_cell_length_c 14.1380(5)
_cell_measurement_reflns_used 8233
_cell_measurement_temperature 293(2)
_cell_measurement_theta_max 28.57
_cell_measurement_theta_min 2.37
_cell_volume 883.30(5)
_computing_cell_refinement 'SAINT (Bruker, 2003)'
_computing_data_collection 'APEX2 (Bruker, 2003)'
_computing_data_reduction 'SAINT (Bruker, 2003)'
_computing_molecular_graphics 'PLATON (Spek, 2009)'
_computing_publication_material 'SHELXL97 (Sheldrick, 2008)'
_computing_structure_refinement 'SHELXL97 (Sheldrick, 2008)'
_computing_structure_solution 'SHELXS97 (Sheldrick, 2008)'
_diffrn_ambient_temperature 293(2)
_diffrn_measured_fraction_theta_full 1.000
_diffrn_measured_fraction_theta_max 0.989
_diffrn_measurement_device_type 'Bruker APEXII CCD area-detector'
_diffrn_measurement_method '\f and \w'
_diffrn_radiation_monochromator graphite
_diffrn_radiation_source 'fine-focus sealed tube'
_diffrn_radiation_type MoK\a
_diffrn_radiation_wavelength 0.71073
_diffrn_reflns_av_R_equivalents 0.0280
_diffrn_reflns_av_sigmaI/netI 0.0164
_diffrn_reflns_limit_h_max 11
_diffrn_reflns_limit_h_min -12
_diffrn_reflns_limit_k_max 9
_diffrn_reflns_limit_k_min -10
_diffrn_reflns_limit_l_max 19
_diffrn_reflns_limit_l_min -18
_diffrn_reflns_number 23689
_diffrn_reflns_theta_full 25.00
_diffrn_reflns_theta_max 29.47
_diffrn_reflns_theta_min 2.37
_diffrn_standards_number 0
_exptl_absorpt_coefficient_mu 0.069
_exptl_absorpt_correction_T_max 0.999
_exptl_absorpt_correction_T_min 0.892
_exptl_absorpt_correction_type multi-scan
_exptl_absorpt_process_details '(SADABS;  Sheldrick, 2000)'
_exptl_crystal_colour brown
_exptl_crystal_density_diffrn 1.182
_exptl_crystal_density_method 'not measured'
_exptl_crystal_description plate
_exptl_crystal_F_000 336
_exptl_crystal_size_max 0.30
_exptl_crystal_size_mid 0.30
_exptl_crystal_size_min 0.02
_refine_diff_density_max 0.193
_refine_diff_density_min -0.196
_refine_ls_extinction_method none
_refine_ls_goodness_of_fit_ref 1.106
_refine_ls_hydrogen_treatment constr
_refine_ls_matrix_type full
_refine_ls_number_parameters 111
_refine_ls_number_reflns 2415
_refine_ls_number_restraints 0
_refine_ls_restrained_S_all 1.106
_refine_ls_R_factor_all 0.0641
_refine_ls_R_factor_gt 0.0441
_refine_ls_shift/su_max 0.000
_refine_ls_shift/su_mean 0.000
_refine_ls_structure_factor_coef Fsqd
_refine_ls_weighting_details 'calc w=1/[\s^2^(Fo^2^)+(0.0861P)^2^+0.0939P] where P=(Fo^2^+2Fc^2^)/3'
_refine_ls_weighting_scheme calc
_refine_ls_wR_factor_gt 0.1364
_refine_ls_wR_factor_ref 0.1597
_reflns_number_gt 1798
_reflns_number_total 2415
_reflns_threshold_expression I>2\s(I)
_cod_data_source_file pk2188.cif
_cod_data_source_block I
_cod_original_sg_symbol_H-M 'P 21/c'
_cod_database_code 2223964
_cod_database_fobs_code 2223964

loop_
_symmetry_equiv_pos_as_xyz
'x, y, z'
'-x, y+1/2, -z+1/2'
'-x, -y, -z'
'x, -y-1/2, z-1/2'

loop_
_atom_site_type_symbol
_atom_site_label
_atom_site_fract_x
_atom_site_fract_y
_atom_site_fract_z
_atom_site_U_iso_or_equiv
_atom_site_adp_type
_atom_site_calc_flag
_atom_site_refinement_flags
_atom_site_occupancy
_atom_site_disorder_assembly
_atom_site_disorder_group
N N1 -0.25783(11) 0.16842(14) -0.15743(7) 0.0413(3) Uani d . 1 . .
C C1 -0.37264(14) 0.28237(17) -0.13576(10) 0.0457(3) Uani d . 1 . .
C C2 -0.40388(17) 0.41020(19) -0.20743(11) 0.0581(4) Uani d . 1 . .
H H2 -0.4765 0.5046 -0.2117 0.070 Uiso calc R 1 . .
C C4 -0.21687(17) 0.2256(2) -0.24234(10) 0.0543(4) Uani d . 1 . .
C C3 -0.3073(2) 0.3747(2) -0.27363(11) 0.0644(5) Uani d . 1 . .
H H3 -0.3054 0.4416 -0.3294 0.077 Uiso calc R 1 . .
C C5 -0.4403(2) 0.2558(2) -0.04885(14) 0.0677(5) Uani d . 1 . .
H H5A -0.5235 0.3419 -0.0496 0.102 Uiso calc R 1 . .
H H5B -0.3612 0.2752 0.0079 0.102 Uiso calc R 1 . .
H H5C -0.4800 0.1329 -0.0484 0.102 Uiso calc R 1 . .
C C6 -0.0984(3) 0.1270(3) -0.28455(14) 0.0867(6) Uani d . 1 . .
H H6A -0.0887 0.1846 -0.3441 0.130 Uiso calc R 1 . .
H H6B -0.1298 0.0015 -0.2966 0.130 Uiso calc R 1 . .
H H6C 0.0001 0.1310 -0.2403 0.130 Uiso calc R 1 . .
C C7 -0.03746(12) 0.07020(14) -0.03141(8) 0.0338(3) Uani d . 1 . .
C C8 -0.18058(13) 0.02723(15) -0.09515(8) 0.0374(3) Uani d . 1 . .
C C9 -0.24388(15) -0.14418(17) -0.09648(10) 0.0472(3) Uani d . 1 . .
H H9 -0.3369 -0.1703 -0.1389 0.057 Uiso calc R 1 . .
C C10 -0.16905(15) -0.28164(17) -0.03401(10) 0.0478(3) Uani d . 1 . .
H H10 -0.2135 -0.3978 -0.0352 0.057 Uiso calc R 1 . .
C C11 -0.03195(14) -0.24638(15) 0.02834(9) 0.0403(3) Uani d . 1 . .
H H11 0.0162 -0.3387 0.0691 0.048 Uiso calc R 1 . .

loop_
_atom_site_aniso_label
_atom_site_aniso_U_11
_atom_site_aniso_U_22
_atom_site_aniso_U_33
_atom_site_aniso_U_12
_atom_site_aniso_U_13
_atom_site_aniso_U_23
N1 0.0373(5) 0.0397(5) 0.0418(6) 0.0034(4) -0.0041(4) 0.0032(4)
C1 0.0380(6) 0.0377(6) 0.0544(7) 0.0016(5) -0.0074(5) -0.0072(5)
C2 0.0550(9) 0.0415(7) 0.0643(9) 0.0071(6) -0.0209(7) -0.0012(6)
C4 0.0542(8) 0.0616(9) 0.0425(7) 0.0017(6) -0.0016(6) 0.0083(6)
C3 0.0725(10) 0.0591(9) 0.0505(8) -0.0008(7) -0.0144(7) 0.0161(7)
C5 0.0623(10) 0.0612(9) 0.0825(11) 0.0101(7) 0.0214(8) -0.0053(8)
C6 0.0921(14) 0.1113(16) 0.0625(10) 0.0227(12) 0.0292(10) 0.0146(10)
C7 0.0322(6) 0.0315(5) 0.0362(6) 0.0009(4) 0.0033(4) 0.0000(4)
C8 0.0344(6) 0.0360(6) 0.0390(6) 0.0030(4) 0.0003(5) 0.0012(4)
C9 0.0376(7) 0.0421(6) 0.0551(7) -0.0048(5) -0.0071(5) -0.0012(5)
C10 0.0444(7) 0.0332(6) 0.0611(8) -0.0075(5) -0.0012(6) 0.0011(5)
C11 0.0401(6) 0.0316(5) 0.0468(7) 0.0005(4) 0.0026(5) 0.0042(4)

loop_
_atom_type_symbol
_atom_type_description
_atom_type_scat_dispersion_real
_atom_type_scat_dispersion_imag
_atom_type_scat_source
C C 0.0033 0.0016 'International Tables Vol C Tables 4.2.6.8 and 6.1.1.4'
H H 0.0000 0.0000 'International Tables Vol C Tables 4.2.6.8 and 6.1.1.4'
N N 0.0061 0.0033 'International Tables Vol C Tables 4.2.6.8 and 6.1.1.4'

loop_
_geom_angle_atom_site_label_1
_geom_angle_atom_site_label_2
_geom_angle_atom_site_label_3
_geom_angle_site_symmetry_1
_geom_angle_site_symmetry_3
_geom_angle
_geom_angle_publ_flag
C4 N1 C1 . . 109.68(11) ?
C4 N1 C8 . . 125.23(11) ?
C1 N1 C8 . . 124.69(11) ?
C2 C1 N1 . . 106.98(13) ?
C2 C1 C5 . . 130.75(14) ?
N1 C1 C5 . . 122.26(12) ?
C1 C2 C3 . . 108.15(13) ?
C1 C2 H2 . . 125.9 ?
C3 C2 H2 . . 125.9 ?
C3 C4 N1 . . 106.65(14) ?
C3 C4 C6 . . 131.51(15) ?
N1 C4 C6 . . 121.82(13) ?
C4 C3 C2 . . 108.53(13) ?
C4 C3 H3 . . 125.7 ?
C2 C3 H3 . . 125.7 ?
C1 C5 H5A . . 109.5 ?
C1 C5 H5B . . 109.5 ?
H5A C5 H5B . . 109.5 ?
C1 C5 H5C . . 109.5 ?
H5A C5 H5C . . 109.5 ?
H5B C5 H5C . . 109.5 ?
C4 C6 H6A . . 109.5 ?
C4 C6 H6B . . 109.5 ?
H6A C6 H6B . . 109.5 ?
C4 C6 H6C . . 109.5 ?
H6A C6 H6C . . 109.5 ?
H6B C6 H6C . . 109.5 ?
C11 C7 C8 3 . 122.42(10) ?
C11 C7 C7 3 3 119.26(12) ?
C8 C7 C7 . 3 118.32(12) ?
C9 C8 C7 . . 120.88(10) ?
C9 C8 N1 . . 120.47(10) ?
C7 C8 N1 . . 118.64(10) ?
C8 C9 C10 . . 120.31(11) ?
C8 C9 H9 . . 119.8 ?
C10 C9 H9 . . 119.8 ?
C11 C10 C9 . . 120.76(11) ?
C11 C10 H10 . . 119.6 ?
C9 C10 H10 . . 119.6 ?
C10 C11 C7 . 3 120.47(11) ?
C10 C11 H11 . . 119.8 ?
C7 C11 H11 3 . 119.8 ?

loop_
_geom_bond_atom_site_label_1
_geom_bond_atom_site_label_2
_geom_bond_site_symmetry_2
_geom_bond_distance
_geom_bond_publ_flag
N1 C4 . 1.3835(17) ?
N1 C1 . 1.3840(16) ?
N1 C8 . 1.4326(14) ?
C1 C2 . 1.3628(19) ?
C1 C5 . 1.479(2) ?
C2 C3 . 1.404(3) ?
C2 H2 . 0.9300 ?
C4 C3 . 1.365(2) ?
C4 C6 . 1.481(2) ?
C3 H3 . 0.9300 ?
C5 H5A . 0.9600 ?
C5 H5B . 0.9600 ?
C5 H5C . 0.9600 ?
C6 H6A . 0.9600 ?
C6 H6B . 0.9600 ?
C6 H6C . 0.9600 ?
C7 C11 3 1.4164(15) ?
C7 C8 . 1.4253(15) ?
C7 C7 3 1.426(2) ?
C8 C9 . 1.3642(17) ?
C9 C10 . 1.4075(18) ?
C9 H9 . 0.9300 ?
C10 C11 . 1.3649(17) ?
C10 H10 . 0.9300 ?
C11 C7 3 1.4164(15) ?
C11 H11 . 0.9300 ?

loop_
_geom_torsion_atom_site_label_1
_geom_torsion_atom_site_label_2
_geom_torsion_atom_site_label_3
_geom_torsion_atom_site_label_4
_geom_torsion_site_symmetry_1
_geom_torsion_site_symmetry_2
_geom_torsion_site_symmetry_3
_geom_torsion_site_symmetry_4
_geom_torsion
_geom_torsion_publ_flag
C4 N1 C1 C2 . . . . 0.28(14) ?
C8 N1 C1 C2 . . . . 173.32(11) ?
C4 N1 C1 C5 . . . . -179.96(13) ?
C8 N1 C1 C5 . . . . -6.91(19) ?
N1 C1 C2 C3 . . . . -0.09(15) ?
C5 C1 C2 C3 . . . . -179.82(15) ?
C1 N1 C4 C3 . . . . -0.36(16) ?
C8 N1 C4 C3 . . . . -173.36(11) ?
C1 N1 C4 C6 . . . . -178.79(15) ?
C8 N1 C4 C6 . . . . 8.2(2) ?
N1 C4 C3 C2 . . . . 0.30(17) ?
C6 C4 C3 C2 . . . . 178.52(17) ?
C1 C2 C3 C4 . . . . -0.14(17) ?
C11 C7 C8 C9 3 . . . 179.75(12) ?
C7 C7 C8 C9 3 . . . -0.4(2) ?
C11 C7 C8 N1 3 . . . -0.83(18) ?
C7 C7 C8 N1 3 . . . 179.03(12) ?
C4 N1 C8 C9 . . . . -101.92(16) ?
C1 N1 C8 C9 . . . . 86.11(15) ?
C4 N1 C8 C7 . . . . 78.66(16) ?
C1 N1 C8 C7 . . . . -93.32(14) ?
C7 C8 C9 C10 . . . . 0.5(2) ?
N1 C8 C9 C10 . . . . -178.89(12) ?
C8 C9 C10 C11 . . . . -0.4(2) ?
C9 C10 C11 C7 . . . 3 0.1(2) ?
